data_7119874
loop_
_publ_author_name
'Li, Ruiji'
'Nakashima, Takuya'
'Kawai, Tsuyoshi'

_publ_section_title
;
 A self-contained photoacid generator for super acid based on photochromic
 terarylene.
;
_journal_issue 31
_journal_name_full 'Chemical communications (Cambridge, England)'
_journal_page_first 4339
_journal_page_last 4341
_journal_paper_doi 10.1039/c7cc01635b
_journal_volume 53
_journal_year 2017
_chemical_formula_moiety 'C54 H32 N2 O2 S6, 2(C H Cl3)'
_chemical_formula_sum 'C56 H34 Cl6 N2 O2 S6'
_chemical_formula_weight 1171.97
_space_group_crystal_system monoclinic
_space_group_IT_number 14
_space_group_name_Hall '-P 2ybc'
_space_group_name_H-M_alt 'P 1 21/c 1'
_symmetry_space_group_name_Hall '-P 2ybc'
_symmetry_space_group_name_H-M 'P 1 21/c 1'
_atom_sites_solution_hydrogens geom
_atom_sites_solution_primary direct
_atom_sites_solution_secondary difmap
_audit_update_record
;
2017-01-17 deposited with the CCDC.
2017-03-24 downloaded from the CCDC.
;
_cell_angle_alpha 90.0000
_cell_angle_beta 94.445(7)
_cell_angle_gamma 90.0000
_cell_formula_units_Z 4
_cell_length_a 13.2024(3)
_cell_length_b 13.1341(3)
_cell_length_c 29.9533(6)
_cell_measurement_reflns_used 37045
_cell_measurement_temperature 123
_cell_measurement_theta_max 25.35
_cell_measurement_theta_min 3.03
_cell_volume 5178.3(2)
_computing_cell_refinement 'RAPID AUTO'
_computing_data_collection 'RAPID AUTO (Rigaku, ????)'
_computing_data_reduction 'RAPID AUTO'
_computing_molecular_graphics 'CrystalStructure 4.1'
_computing_publication_material 'CrystalStructure 4.1 (Rigaku, 2014)'
_computing_structure_refinement 'SHELXL2013 (Sheldrick, 2008)'
_computing_structure_solution 'SIR2011 (Burla, et al., 2012)'
_diffrn_ambient_temperature 123
_diffrn_detector_area_resol_mean 10.000
_diffrn_measured_fraction_theta_full 0.999
_diffrn_measured_fraction_theta_max 0.998
_diffrn_measurement_device_type 'Rigaku R-AXIS RAPID'
_diffrn_measurement_method \w
_diffrn_radiation_type 'Mo K\a'
_diffrn_radiation_wavelength 0.71075
_diffrn_reflns_av_R_equivalents 0.1052
_diffrn_reflns_Laue_measured_fraction_full 0.999
_diffrn_reflns_Laue_measured_fraction_max 0.998
_diffrn_reflns_limit_h_max 15
_diffrn_reflns_limit_h_min -15
_diffrn_reflns_limit_k_max 14
_diffrn_reflns_limit_k_min -15
_diffrn_reflns_limit_l_max 36
_diffrn_reflns_limit_l_min -36
_diffrn_reflns_number 70934
_diffrn_reflns_point_group_measured_fraction_full 0.999
_diffrn_reflns_point_group_measured_fraction_max 0.998
_diffrn_reflns_theta_full 25.242
_diffrn_reflns_theta_max 25.351
_diffrn_reflns_theta_min 3.031
_diffrn_standards_number 0
_exptl_absorpt_coefficient_mu 0.620
_exptl_absorpt_correction_T_max 0.988
_exptl_absorpt_correction_T_min 0.584
_exptl_absorpt_correction_type multi-scan
_exptl_absorpt_process_details 'ABSCOR (Rigaku, 1995)'
_exptl_crystal_colour colorless
_exptl_crystal_density_diffrn 1.503
_exptl_crystal_density_method 'not measured'
_exptl_crystal_description prism
_exptl_crystal_F_000 2392.00
_exptl_crystal_size_max 0.130
_exptl_crystal_size_mid 0.030
_exptl_crystal_size_min 0.020
_refine_diff_density_max 1.27
_refine_diff_density_min -1.14
_refine_ls_extinction_method none
_refine_ls_goodness_of_fit_ref 1.032
_refine_ls_hydrogen_treatment constr
_refine_ls_number_parameters 649
_refine_ls_number_reflns 9471
_refine_ls_number_restraints 0
_refine_ls_R_factor_all 0.1350
_refine_ls_R_factor_gt 0.0906
_refine_ls_shift/su_max 0.000
_refine_ls_structure_factor_coef Fsqd
_refine_ls_weighting_details 'w = 1/[\s^2^(Fo^2^)+(0.1230P)^2^+17.7655P] where P=(Fo^2^+2Fc^2^)/3'
_refine_ls_weighting_scheme calc
_refine_ls_wR_factor_gt 0.2273
_refine_ls_wR_factor_ref 0.2542
_reflns_number_gt 6257
_reflns_number_total 9471
_reflns_threshold_expression F^2^>2.0\s(F^2^)
_cod_data_source_file c7cc01635b2.cif
_cod_data_source_block X-ray-OH
_cod_depositor_comments 'Adding full bibliography for 7119873--7119874.cif.'
_cod_original_cell_volume 5178.32(19)
_cod_database_code 7119874
_shelxl_res_file
;
TITL X-ray-OH
CELL  0.71075 13.20236 13.13410 29.95332 90.00000 94.44490 90.00000
ZERR  4 0.00028 0.00027 0.00062 0.00000 0.00670 0.00000
LATT 1
SYMM    -X, .50+Y, .50-Z
SFAC C H O N S CL
UNIT 224 136 8 8 24 24
L.S. 5
FMAP 2
PLAN -60
WPDB -2
HTAB
BOND $H
CONF
LIST 4
TEMP -150.0
ACTA
SIZE 0.130 0.030 0.020
WGHT    0.123000   17.765499
FVAR       0.49280
CL1   6    1.012855    0.850741    0.070582    11.00000    0.05614    0.06924 =
         0.05801   -0.00503   -0.00147    0.00392
CL2   6    0.927952    0.881213   -0.020014    11.00000    0.07402    0.09155 =
         0.06226    0.02223    0.00289    0.00477
CL3   6    0.946022    0.678569    0.015255    11.00000    0.07573    0.06331 =
         0.07278   -0.00732    0.01727    0.00605
CL4   6    0.785876    0.636419    0.091560    11.00000    0.16552    0.05998 =
         0.18496    0.02442    0.12013    0.02912
CL5   6    0.719308    0.648504    0.178247    11.00000    0.56401    0.08963 =
         0.12789    0.03433    0.12115    0.14577
CL6   6    0.580862    0.654303    0.107643    11.00000    0.10049    0.22135 =
         0.53326   -0.23435    0.06441   -0.03017
S1    5    0.734794   -0.134746    0.270105    11.00000    0.05743    0.04222 =
         0.03486    0.01058    0.01054   -0.00089
S2    5    0.441223   -0.145483    0.163927    11.00000    0.04227    0.03527 =
         0.05668    0.00916    0.01582   -0.00415
S3    5    0.829616    0.078326    0.082483    11.00000    0.03617    0.02919 =
         0.03512    0.00324    0.00727    0.00215
S4    5    0.714069    0.366708    0.138516    11.00000    0.04633    0.02827 =
         0.04326    0.00253    0.01471    0.00482
S5    5    0.616271    0.092795    0.311455    11.00000    0.14984    0.03837 =
         0.05484    0.01287    0.05823    0.02141
S6    5    0.346975    0.105446    0.190812    11.00000    0.05899    0.03792 =
         0.14923    0.01180    0.05431    0.00047
O1    3    0.751379   -0.104599    0.084790    11.00000    0.04435    0.03001 =
         0.04020    0.00211    0.01343    0.00655
O2    3    0.641874    0.395909    0.216647    11.00000    0.06807    0.03464 =
         0.05128   -0.00554    0.01938    0.01042
N1    4    0.734668   -0.067547    0.189802    11.00000    0.04314    0.02476 =
         0.03414    0.00294    0.00930    0.00462
N2    4    0.510710    0.208633    0.192671    11.00000    0.05842    0.03191 =
         0.05675   -0.00257    0.03235    0.00325
C1    1    0.905053   -0.062318    0.229587    11.00000    0.04083    0.02524 =
         0.03871    0.00437    0.00406    0.00295
C2    1    0.955019   -0.052807    0.190395    11.00000    0.04568    0.03826 =
         0.03648    0.00825    0.00311    0.01472
AFIX  43
H2    2    0.918592   -0.060639    0.161987    11.00000   -1.20000
AFIX   0
C3    1    1.058516   -0.031782    0.193279    11.00000    0.04772    0.05318 =
         0.04425    0.01847    0.00284    0.01011
AFIX  43
H3    2    1.092965   -0.025241    0.166733    11.00000   -1.20000
AFIX   0
C4    1    1.111529   -0.020348    0.234633    11.00000    0.04412    0.04872 =
         0.05857    0.01604   -0.00034   -0.00270
AFIX  43
H4    2    1.182042   -0.004982    0.236423    11.00000   -1.20000
AFIX   0
C5    1    1.062420   -0.031166    0.273080    11.00000    0.05848    0.04056 =
         0.05158    0.00735   -0.00753   -0.00781
AFIX  43
H5    2    1.099162   -0.024713    0.301487    11.00000   -1.20000
AFIX   0
C6    1    0.959506   -0.051448    0.270417    11.00000    0.05787    0.03169 =
         0.04016    0.00148    0.00588   -0.00143
AFIX  43
H6    2    0.925757   -0.058002    0.297151    11.00000   -1.20000
AFIX   0
C7    1    0.794141   -0.083029    0.225885    11.00000    0.04928    0.02514 =
         0.03157    0.00395    0.00866    0.00229
C8    1    0.622197   -0.132545    0.238403    11.00000    0.05288    0.03690 =
         0.04032    0.00436    0.01001    0.00488
AFIX  43
H8    2    0.558971   -0.154280    0.248207    11.00000   -1.20000
AFIX   0
C9    1    0.636099   -0.094636    0.196430    11.00000    0.04007    0.02249 =
         0.04110    0.00257    0.01199   -0.00146
C10   1    0.556897   -0.083478    0.160030    11.00000    0.03888    0.02517 =
         0.03863    0.00135    0.01270   -0.00004
C11   1    0.394061   -0.097067    0.112607    11.00000    0.03809    0.03383 =
         0.04927   -0.00364    0.01524    0.00031
C12   1    0.296897   -0.113267    0.090835    11.00000    0.03549    0.04889 =
         0.06549   -0.00510    0.01142   -0.00555
AFIX  43
H12   2    0.248184   -0.154174    0.104202    11.00000   -1.20000
AFIX   0
C13   1    0.274652   -0.069143    0.050424    11.00000    0.03934    0.05908 =
         0.06394   -0.01012   -0.00528   -0.00483
AFIX  43
H13   2    0.209192   -0.078585    0.035486    11.00000   -1.20000
AFIX   0
C14   1    0.346537   -0.009801    0.030267    11.00000    0.04253    0.06037 =
         0.04087   -0.00317   -0.00250    0.00782
AFIX  43
H14   2    0.329447    0.019220    0.001619    11.00000   -1.20000
AFIX   0
C15   1    0.441697    0.007244    0.051276    11.00000    0.03663    0.03884 =
         0.03649   -0.00424    0.00696    0.00158
AFIX  43
H15   2    0.489702    0.048170    0.037460    11.00000   -1.20000
AFIX   0
C16   1    0.466273   -0.036458    0.093032    11.00000    0.03131    0.03473 =
         0.03993   -0.00667    0.00954    0.00378
C17   1    0.560348   -0.028431    0.121498    11.00000    0.03859    0.02271 =
         0.03676   -0.00258    0.00824    0.00168
C18   1    0.646081    0.033244    0.108436    11.00000    0.02972    0.03007 =
         0.02613    0.00104    0.00700    0.00214
C19   1    0.739082   -0.015790    0.092119    11.00000    0.03429    0.04219 =
         0.02368    0.00577    0.00341   -0.00462
C20   1    0.743647    0.185148    0.092958    11.00000    0.03537    0.02403 =
         0.02946    0.00304    0.00916    0.00688
C21   1    0.649727    0.134419    0.108028    11.00000    0.02816    0.03602 =
         0.03046   -0.00024    0.00685    0.00527
AFIX  43
H21   2    0.594465    0.173779    0.117017    11.00000   -1.20000
AFIX   0
C22   1    0.722388    0.244945    0.049808    11.00000    0.03965    0.02257 =
         0.03744    0.00251    0.00897    0.00787
C23   1    0.798483    0.266094    0.022218    11.00000    0.03922    0.03199 =
         0.03860    0.00750    0.00667    0.00288
AFIX  43
H23   2    0.865893    0.243981    0.030385    11.00000   -1.20000
AFIX   0
C24   1    0.777287    0.319842   -0.017706    11.00000    0.05890    0.05590 =
         0.04597    0.01974    0.01630    0.00558
AFIX  43
H24   2    0.830166    0.334615   -0.036490    11.00000   -1.20000
AFIX   0
C25   1    0.679020    0.351407   -0.029734    11.00000    0.08696    0.08829 =
         0.05635    0.03873    0.00627    0.03430
AFIX  43
H25   2    0.664482    0.387809   -0.056882    11.00000   -1.20000
AFIX   0
C26   1    0.602211    0.330402   -0.002619    11.00000    0.06528    0.09603 =
         0.07083    0.03820    0.01812    0.04404
AFIX  43
H26   2    0.534529    0.350897   -0.011299    11.00000   -1.20000
AFIX   0
C27   1    0.623816    0.279701    0.037031    11.00000    0.05519    0.07410 =
         0.05181    0.02485    0.01812    0.02955
AFIX  43
H27   2    0.571019    0.267878    0.056221    11.00000   -1.20000
AFIX   0
C28   1    0.686111    0.337909    0.194310    11.00000    0.04944    0.03499 =
         0.03711   -0.00194    0.00978   -0.00557
C29   1    0.727056    0.235462    0.206885    11.00000    0.05083    0.02674 =
         0.03304    0.00035    0.01018    0.00205
C30   1    0.782171    0.195200    0.176231    11.00000    0.03806    0.02810 =
         0.03571    0.00229    0.00688    0.00134
AFIX  43
H30   2    0.814473    0.131135    0.181243    11.00000   -1.20000
AFIX   0
C31   1    0.792749    0.252317    0.133532    11.00000    0.03348    0.02110 =
         0.03697   -0.00309    0.01143    0.00537
C32   1    0.902831    0.283212    0.127432    11.00000    0.03754    0.02737 =
         0.03595   -0.00700    0.01020   -0.00119
C33   1    0.982785    0.224775    0.145958    11.00000    0.03957    0.03375 =
         0.04863   -0.00911    0.00263    0.00512
AFIX  43
H33   2    0.969318    0.165195    0.162479    11.00000   -1.20000
AFIX   0
C34   1    1.083005    0.252985    0.140473    11.00000    0.03739    0.06121 =
         0.07068   -0.02835    0.00032    0.00726
AFIX  43
H34   2    1.137745    0.213523    0.153650    11.00000   -1.20000
AFIX   0
C35   1    1.101916    0.338421    0.115825    11.00000    0.04094    0.05848 =
         0.07166   -0.02828    0.02255   -0.01278
AFIX  43
H35   2    1.170007    0.357264    0.111647    11.00000   -1.20000
AFIX   0
C36   1    1.024594    0.395590    0.097562    11.00000    0.05646    0.04086 =
         0.05511   -0.00610    0.02055   -0.01908
AFIX  43
H36   2    1.038976    0.454455    0.080740    11.00000   -1.20000
AFIX   0
C37   1    0.924206    0.369743    0.102963    11.00000    0.04288    0.03738 =
         0.04490   -0.00338    0.01093   -0.00313
AFIX  43
H37   2    0.870453    0.410858    0.090039    11.00000   -1.20000
AFIX   0
C38   1    0.612423    0.148356    0.258585    11.00000    0.09665    0.02858 =
         0.04875    0.00742    0.04226    0.01600
C39   1    0.705402    0.188088    0.249986    11.00000    0.09301    0.02683 =
         0.02936    0.00022    0.01525    0.01299
C40   1    0.781513    0.176214    0.285925    11.00000    0.11958    0.02702 =
         0.03502   -0.00540    0.00881    0.01128
C41   1    0.882288    0.208830    0.288971    11.00000    0.12161    0.03258 =
         0.04079   -0.00392   -0.01109    0.00227
AFIX  43
H41   2    0.909386    0.243257    0.264673    11.00000   -1.20000
AFIX   0
C42   1    0.941807    0.190100    0.327963    11.00000    0.15020    0.04194 =
         0.06694   -0.00447   -0.02944   -0.00006
AFIX  43
H42   2    1.010080    0.213556    0.330415    11.00000   -1.20000
AFIX   0
C43   1    0.905651    0.138476    0.363542    11.00000    0.20700    0.03854 =
         0.04345    0.00010   -0.03735    0.00835
AFIX  43
H43   2    0.948946    0.125989    0.389799    11.00000   -1.20000
AFIX   0
C44   1    0.804955    0.104612    0.360773    11.00000    0.22073    0.04070 =
         0.03729   -0.00129    0.01946    0.02087
AFIX  43
H44   2    0.779585    0.068373    0.384988    11.00000   -1.20000
AFIX   0
C45   1    0.742855    0.124200    0.322672    11.00000    0.14999    0.02449 =
         0.03741    0.00029    0.01625    0.01215
C46   1    0.519765    0.145501    0.229454    11.00000    0.07826    0.02583 =
         0.06726    0.00581    0.04845    0.00711
C47   1    0.424333    0.195967    0.169251    11.00000    0.04684    0.02504 =
         0.08110   -0.00644    0.03646    0.00582
C48   1    0.434124    0.085117    0.232473    11.00000    0.08725    0.03226 =
         0.11488    0.01741    0.07168    0.00647
AFIX  43
H48   2    0.426545    0.037511    0.255859    11.00000   -1.20000
AFIX   0
C49   1    0.396086    0.255154    0.128890    11.00000    0.03577    0.04128 =
         0.07058   -0.01569    0.01954    0.00703
C50   1    0.434008    0.352690    0.124591    11.00000    0.03912    0.04267 =
         0.06485   -0.00424    0.01354    0.00217
AFIX  43
H50   2    0.474960    0.381654    0.148810    11.00000   -1.20000
AFIX   0
C51   1    0.413768    0.408781    0.086012    11.00000    0.04891    0.05491 =
         0.07215    0.00106    0.01103    0.00964
AFIX  43
H51   2    0.441124    0.475264    0.083547    11.00000   -1.20000
AFIX   0
C52   1    0.352622    0.366707    0.050642    11.00000    0.05026    0.07387 =
         0.09122   -0.01324    0.00879    0.02275
AFIX  43
H52   2    0.337626    0.404932    0.024023    11.00000   -1.20000
AFIX   0
C53   1    0.314116    0.270326    0.054201    11.00000    0.04128    0.08142 =
         0.08832   -0.01924   -0.00437    0.01600
AFIX  43
H53   2    0.273070    0.241813    0.029902    11.00000   -1.20000
AFIX   0
C54   1    0.334486    0.215008    0.092550    11.00000    0.04254    0.04972 =
         0.09942   -0.01721    0.02160    0.00652
AFIX  43
H54   2    0.306730    0.148619    0.094717    11.00000   -1.20000
AFIX   0
C55   1    0.923528    0.807413    0.028436    11.00000    0.05565    0.06323 =
         0.05602    0.00231    0.01465    0.00590
AFIX  13
H55   2    0.854131    0.813232    0.039411    11.00000   -1.20000
AFIX   0
C56   1    0.698252    0.686304    0.125441    11.00000    0.08909    0.04185 =
         0.10857   -0.00139    0.04100   -0.00081
AFIX  13
H56   2    0.703657    0.762218    0.124681    11.00000   -1.20000
AFIX   0
HKLF 4
 
REM  X-ray-OH
REM R1 =  0.0906 for    6257 Fo > 4sig(Fo)  and  0.1350 for all    9471 data
REM    649 parameters refined using      0 restraints
 
END  
     
WGHT      0.1229     17.7651 

REM Instructions for potential hydrogen bonds
HTAB C21 N2
EQIV $1 -x+1, y-1/2, -z+1/2
HTAB C48 O2_$1
HTAB C55 Cl4
EQIV $2 x, y+1, z
HTAB C55 O1_$2
HTAB C56 O1_$2

REM Highest difference peak  1.267,  deepest hole -1.142,  1-sigma level  0.101
Q1    1   0.5826  0.6362  0.1327  11.00000  0.05    1.27
Q2    1   0.8195  0.6674  0.1411  11.00000  0.05    1.12
Q3    1   0.7783  0.6594  0.1716  11.00000  0.05    1.04
Q4    1   0.6880  0.6200  0.0699  11.00000  0.05    1.00
Q5    1   0.9830  0.9644 -0.0130  11.00000  0.05    0.96
Q6    1   0.6616  0.6278  0.1640  11.00000  0.05    0.83
Q7    1   0.5653  0.6935  0.0883  11.00000  0.05    0.75
Q8    1   0.7781  0.1294  0.0892  11.00000  0.05    0.56
Q9    1   0.6256  0.6488  0.0848  11.00000  0.05    0.55
Q10   1   0.8220  0.6650  0.0698  11.00000  0.05    0.47
Q11   1   0.6812 -0.1284  0.2533  11.00000  0.05    0.41
Q12   1   0.6795  0.1353  0.3246  11.00000  0.05    0.38
Q13   1   0.7933 -0.0574  0.0885  11.00000  0.05    0.36
Q14   1   0.7140  0.3437  0.1704  11.00000  0.05    0.36
Q15   1   0.7824  0.1516  0.3262  11.00000  0.05    0.35
Q16   1   0.7793 -0.1326  0.2550  11.00000  0.05    0.35
Q17   1   0.5186 -0.0337  0.1043  11.00000  0.05    0.35
Q18   1   0.7484  0.1762  0.2667  11.00000  0.05    0.35
Q19   1   0.7543  0.0229  0.0805  11.00000  0.05    0.34
Q20   1   0.4033 -0.1434  0.1405  11.00000  0.05    0.34
Q21   1   0.5000  0.1410  0.2414  11.00000  0.05    0.33
Q22   1   0.8175  0.3341  0.0073  11.00000  0.05    0.33
Q23   1   0.5749 -0.0784  0.1302  11.00000  0.05    0.33
Q24   1   0.7030  0.2188  0.2262  11.00000  0.05    0.32
Q25   1   0.7474  0.3062  0.1410  11.00000  0.05    0.32
Q26   1   0.7762  0.2032  0.1124  11.00000  0.05    0.32
Q27   1   0.8494  0.1360  0.3553  11.00000  0.05    0.30
Q28   1   0.6006 -0.0979  0.1758  11.00000  0.05    0.30
Q29   1   0.6329 -0.1450  0.2180  11.00000  0.05    0.30
Q30   1   0.8621 -0.0669  0.2278  11.00000  0.05    0.29
Q31   1   0.6956  0.1740  0.0986  11.00000  0.05    0.29
Q32   1   0.4737 -0.1159  0.1700  11.00000  0.05    0.28
Q33   1   0.8799  0.0768  0.1092  11.00000  0.05    0.28
Q34   1   0.9589  0.8825  0.0201  11.00000  0.05    0.28
Q35   1   0.4339  0.1099  0.2498  11.00000  0.05    0.28
Q36   1   1.0159  0.7750  0.0876  11.00000  0.05    0.28
Q37   1   0.3155  0.4871  0.0423  11.00000  0.05    0.28
Q38   1   0.7074 -0.0397  0.0781  11.00000  0.05    0.28
Q39   1   0.5391  0.1862  0.2140  11.00000  0.05    0.27
Q40   1   0.4792 -0.1538  0.1525  11.00000  0.05    0.27
Q41   1   1.0007  0.9304  0.0438  11.00000  0.05    0.27
Q42   1   0.6613  0.3838  0.0063  11.00000  0.05    0.27
Q43   1   0.3299 -0.0829  0.1050  11.00000  0.05    0.26
Q44   1   0.5979  0.1381  0.2690  11.00000  0.05    0.26
Q45   1   0.6626  0.1969  0.2614  11.00000  0.05    0.26
Q46   1   0.9392  0.7951 -0.0123  11.00000  0.05    0.26
Q47   1   0.9267  0.1669  0.3359  11.00000  0.05    0.26
Q48   1   0.6778  0.3356 -0.0380  11.00000  0.05    0.26
Q49   1   0.3523  0.1416  0.1743  11.00000  0.05    0.26
Q50   1   0.6827 -0.0943  0.1889  11.00000  0.05    0.26
Q51   1   0.7692 -0.0886  0.2047  11.00000  0.05    0.26
Q52   1   0.6800  0.3227  0.0437  11.00000  0.05    0.26
Q53   1   0.4020  0.1452  0.1793  11.00000  0.05    0.26
Q54   1   0.9401 -0.0776  0.2491  11.00000  0.05    0.25
Q55   1   0.3919  0.0952  0.2127  11.00000  0.05    0.25
Q56   1   0.9339  0.3177  0.1295  11.00000  0.05    0.25
Q57   1   1.0763 -0.0134  0.2167  11.00000  0.05    0.25
Q58   1   0.8616  0.3037  0.1367  11.00000  0.05    0.24
Q59   1   0.7224  0.2114  0.0732  11.00000  0.05    0.24
Q60   1   0.3441  0.2850  0.0505  11.00000  0.05    0.24
;

loop_
_symmetry_equiv_pos_site_id
_space_group_symop_operation_xyz
1 +X,+Y,+Z
2 -X,1/2+Y,1/2-Z
3 -X,-Y,-Z
4 +X,1/2-Y,1/2+Z

loop_
_atom_site_label
_atom_site_type_symbol
_atom_site_fract_x
_atom_site_fract_y
_atom_site_fract_z
_atom_site_U_iso_or_equiv
_atom_site_adp_type
_atom_site_occupancy
_atom_site_site_symmetry_multiplicity
_atom_site_calc_flag
_atom_site_refinement_flags
Cl1 Cl 1.01285(15) 0.85074(16) 0.07058(7) 0.0614(5) Uani 1 4 d .
Cl2 Cl 0.92795(18) 0.88121(19) -0.02001(7) 0.0761(6) Uani 1 4 d .
Cl3 Cl 0.94602(17) 0.67857(17) 0.01526(7) 0.0700(6) Uani 1 4 d .
Cl4 Cl 0.7859(3) 0.63642(19) 0.09156(13) 0.1313(15) Uani 1 4 d .
Cl5 Cl 0.7193(7) 0.6485(3) 0.17825(15) 0.256(4) Uani 1 4 d .
Cl6 Cl 0.5809(3) 0.6543(5) 0.1076(3) 0.283(5) Uani 1 4 d .
S1 S 0.73479(14) -0.13475(13) 0.27011(5) 0.0445(4) Uani 1 4 d .
S2 S 0.44122(13) -0.14548(12) 0.16393(6) 0.0441(4) Uani 1 4 d .
S3 S 0.82962(11) 0.07833(11) 0.08248(5) 0.0333(4) Uani 1 4 d .
S4 S 0.71407(12) 0.36671(11) 0.13852(5) 0.0387(4) Uani 1 4 d .
S5 S 0.6163(2) 0.09279(15) 0.31146(7) 0.0784(8) Uani 1 4 d .
S6 S 0.34698(17) 0.10545(15) 0.19081(10) 0.0796(8) Uani 1 4 d .
O1 O 0.7514(3) -0.1046(3) 0.08479(14) 0.0377(10) Uani 1 4 d .
O2 O 0.6419(4) 0.3959(3) 0.21665(15) 0.0506(12) Uani 1 4 d .
N1 N 0.7347(4) -0.0675(3) 0.18980(16) 0.0337(11) Uani 1 4 d .
N2 N 0.5107(5) 0.2086(4) 0.19267(19) 0.0476(14) Uani 1 4 d .
C1 C 0.9051(5) -0.0623(4) 0.2296(2) 0.0349(13) Uani 1 4 d .
C2 C 0.9550(5) -0.0528(5) 0.1904(2) 0.0401(15) Uani 1 4 d .
C3 C 1.0585(5) -0.0318(5) 0.1933(2) 0.0484(17) Uani 1 4 d .
C4 C 1.1115(5) -0.0204(5) 0.2346(2) 0.0507(18) Uani 1 4 d .
C5 C 1.0624(6) -0.0312(5) 0.2731(2) 0.0508(18) Uani 1 4 d .
C6 C 0.9595(5) -0.0515(5) 0.2704(2) 0.0431(16) Uani 1 4 d .
C7 C 0.7941(5) -0.0830(4) 0.22588(19) 0.0350(14) Uani 1 4 d .
C8 C 0.6222(5) -0.1326(5) 0.2384(2) 0.0430(15) Uani 1 4 d .
C9 C 0.6361(5) -0.0946(4) 0.1964(2) 0.0341(13) Uani 1 4 d .
C10 C 0.5569(5) -0.0835(4) 0.16003(19) 0.0337(13) Uani 1 4 d .
C11 C 0.3941(5) -0.0971(5) 0.1126(2) 0.0398(15) Uani 1 4 d .
C12 C 0.2969(5) -0.1133(5) 0.0908(3) 0.0496(17) Uani 1 4 d .
C13 C 0.2747(5) -0.0691(6) 0.0504(3) 0.0546(19) Uani 1 4 d .
C14 C 0.3465(5) -0.0098(6) 0.0303(2) 0.0482(17) Uani 1 4 d .
C15 C 0.4417(5) 0.0072(5) 0.0513(2) 0.0371(14) Uani 1 4 d .
C16 C 0.4663(4) -0.0365(5) 0.0930(2) 0.0350(14) Uani 1 4 d .
C17 C 0.5604(4) -0.0284(4) 0.12150(19) 0.0324(13) Uani 1 4 d .
C18 C 0.6461(4) 0.0332(4) 0.10844(18) 0.0284(12) Uani 1 4 d .
C19 C 0.7391(4) -0.0158(5) 0.09212(18) 0.0333(13) Uani 1 4 d .
C20 C 0.7437(4) 0.1852(4) 0.09296(18) 0.0293(12) Uani 1 4 d .
C21 C 0.6497(4) 0.1344(4) 0.10803(18) 0.0313(13) Uani 1 4 d .
C22 C 0.7224(5) 0.2449(4) 0.04981(19) 0.0329(13) Uani 1 4 d .
C23 C 0.7985(5) 0.2661(4) 0.02222(19) 0.0364(14) Uani 1 4 d .
C24 C 0.7773(6) 0.3198(6) -0.0177(2) 0.0530(18) Uani 1 4 d .
C25 C 0.6790(7) 0.3514(7) -0.0297(3) 0.077(3) Uani 1 4 d .
C26 C 0.6022(7) 0.3304(7) -0.0026(3) 0.077(3) Uani 1 4 d .
C27 C 0.6238(6) 0.2797(6) 0.0370(2) 0.060(2) Uani 1 4 d .
C28 C 0.6861(5) 0.3379(5) 0.1943(2) 0.0402(15) Uani 1 4 d .
C29 C 0.7271(5) 0.2355(4) 0.20688(19) 0.0365(14) Uani 1 4 d .
C30 C 0.7822(4) 0.1952(4) 0.17623(19) 0.0337(13) Uani 1 4 d .
C31 C 0.7927(4) 0.2523(4) 0.13353(19) 0.0301(12) Uani 1 4 d .
C32 C 0.9028(5) 0.2832(4) 0.12743(19) 0.0332(13) Uani 1 4 d .
C33 C 0.9828(5) 0.2248(5) 0.1460(2) 0.0407(15) Uani 1 4 d .
C34 C 1.0830(5) 0.2530(6) 0.1405(3) 0.057(2) Uani 1 4 d .
C35 C 1.1019(6) 0.3384(6) 0.1158(3) 0.056(2) Uani 1 4 d .
C36 C 1.0246(6) 0.3956(5) 0.0976(2) 0.0500(18) Uani 1 4 d .
C37 C 0.9242(5) 0.3697(5) 0.1030(2) 0.0413(15) Uani 1 4 d .
C38 C 0.6124(7) 0.1484(5) 0.2586(2) 0.056(2) Uani 1 4 d .
C39 C 0.7054(6) 0.1881(5) 0.2500(2) 0.0492(18) Uani 1 4 d .
C40 C 0.7815(8) 0.1762(5) 0.2859(2) 0.060(2) Uani 1 4 d .
C41 C 0.8823(8) 0.2088(5) 0.2890(2) 0.066(2) Uani 1 4 d .
C42 C 0.9418(9) 0.1901(6) 0.3280(3) 0.088(3) Uani 1 4 d .
C43 C 0.9056(12) 0.1385(7) 0.3635(3) 0.099(4) Uani 1 4 d .
C44 C 0.8050(12) 0.1046(7) 0.3608(3) 0.099(4) Uani 1 4 d .
C45 C 0.7429(9) 0.1242(5) 0.3227(2) 0.070(3) Uani 1 4 d .
C46 C 0.5198(6) 0.1455(5) 0.2294(3) 0.055(2) Uani 1 4 d .
C47 C 0.4243(5) 0.1960(5) 0.1693(3) 0.0494(19) Uani 1 4 d .
C48 C 0.4341(7) 0.0851(5) 0.2325(3) 0.075(3) Uani 1 4 d .
C49 C 0.3961(5) 0.2551(5) 0.1289(3) 0.0484(17) Uani 1 4 d .
C50 C 0.4340(5) 0.3527(5) 0.1246(3) 0.0484(17) Uani 1 4 d .
C51 C 0.4138(6) 0.4088(6) 0.0860(3) 0.058(2) Uani 1 4 d .
C52 C 0.3526(6) 0.3667(7) 0.0506(3) 0.072(2) Uani 1 4 d .
C53 C 0.3141(6) 0.2703(7) 0.0542(3) 0.071(2) Uani 1 4 d .
C54 C 0.3345(6) 0.2150(6) 0.0925(3) 0.063(2) Uani 1 4 d .
C55 C 0.9235(6) 0.8074(6) 0.0284(3) 0.0578(19) Uani 1 4 d .
C56 C 0.6983(7) 0.6863(6) 0.1254(3) 0.078(3) Uani 1 4 d .
H2 H 0.91859 -0.06064 0.16199 0.0482 Uiso 1 4 calc R
H3 H 1.09297 -0.02524 0.16673 0.0581 Uiso 1 4 calc R
H4 H 1.18204 -0.00498 0.23642 0.0608 Uiso 1 4 calc R
H5 H 1.09916 -0.02471 0.30149 0.0610 Uiso 1 4 calc R
H6 H 0.92576 -0.058 0.29715 0.0518 Uiso 1 4 calc R
H8 H 0.55897 -0.15428 0.24821 0.0516 Uiso 1 4 calc R
H12 H 0.24818 -0.15417 0.1042 0.0595 Uiso 1 4 calc R
H13 H 0.20919 -0.07858 0.03549 0.0655 Uiso 1 4 calc R
H14 H 0.32945 0.01922 0.00162 0.0579 Uiso 1 4 calc R
H15 H 0.4897 0.04817 0.03746 0.0445 Uiso 1 4 calc R
H21 H 0.59447 0.17378 0.11702 0.0376 Uiso 1 4 calc R
H23 H 0.86589 0.24398 0.03038 0.0437 Uiso 1 4 calc R
H24 H 0.83017 0.33462 -0.03649 0.0635 Uiso 1 4 calc R
H25 H 0.66448 0.38781 -0.05688 0.0926 Uiso 1 4 calc R
H26 H 0.53453 0.3509 -0.0113 0.0920 Uiso 1 4 calc R
H27 H 0.57102 0.26788 0.05622 0.0716 Uiso 1 4 calc R
H30 H 0.81447 0.13113 0.18124 0.0405 Uiso 1 4 calc R
H33 H 0.96932 0.16519 0.16248 0.0488 Uiso 1 4 calc R
H34 H 1.13775 0.21352 0.15365 0.0680 Uiso 1 4 calc R
H35 H 1.17001 0.35726 0.11165 0.0673 Uiso 1 4 calc R
H36 H 1.03898 0.45445 0.08074 0.0600 Uiso 1 4 calc R
H37 H 0.87045 0.41086 0.09004 0.0496 Uiso 1 4 calc R
H41 H 0.90939 0.24326 0.26467 0.0791 Uiso 1 4 calc R
H42 H 1.01008 0.21356 0.33042 0.1060 Uiso 1 4 calc R
H43 H 0.94895 0.12599 0.3898 0.1185 Uiso 1 4 calc R
H44 H 0.77959 0.06837 0.38499 0.1189 Uiso 1 4 calc R
H48 H 0.42655 0.03751 0.25586 0.0898 Uiso 1 4 calc R
H50 H 0.47496 0.38165 0.14881 0.0581 Uiso 1 4 calc R
H51 H 0.44112 0.47526 0.08355 0.0700 Uiso 1 4 calc R
H52 H 0.33763 0.40493 0.02402 0.0859 Uiso 1 4 calc R
H53 H 0.27307 0.24181 0.0299 0.0850 Uiso 1 4 calc R
H54 H 0.30673 0.14862 0.09472 0.0757 Uiso 1 4 calc R
H55 H 0.85413 0.81323 0.03941 0.0693 Uiso 1 4 calc R
H56 H 0.70366 0.76222 0.12468 0.0937 Uiso 1 4 calc R

loop_
_atom_site_aniso_label
_atom_site_aniso_U_11
_atom_site_aniso_U_22
_atom_site_aniso_U_33
_atom_site_aniso_U_12
_atom_site_aniso_U_13
_atom_site_aniso_U_23
Cl1 0.0561(11) 0.0692(12) 0.0580(11) 0.0039(9) -0.0015(9) -0.0050(9)
Cl2 0.0740(14) 0.0916(16) 0.0623(13) 0.0048(12) 0.0029(11) 0.0222(12)
Cl3 0.0757(14) 0.0633(12) 0.0728(13) 0.0060(11) 0.0173(11) -0.0073(10)
Cl4 0.166(3) 0.0600(15) 0.185(3) 0.0291(17) 0.120(3) 0.0244(17)
Cl5 0.564(12) 0.090(2) 0.128(3) 0.146(5) 0.121(5) 0.034(2)
Cl6 0.100(3) 0.221(6) 0.533(13) -0.030(3) 0.064(5) -0.234(7)
S1 0.0574(11) 0.0422(9) 0.0349(8) -0.0009(8) 0.0105(8) 0.0106(7)
S2 0.0423(9) 0.0353(8) 0.0567(10) -0.0042(7) 0.0158(8) 0.0092(7)
S3 0.0362(8) 0.0292(7) 0.0351(8) 0.0022(6) 0.0073(6) 0.0032(6)
S4 0.0463(9) 0.0283(7) 0.0433(9) 0.0048(7) 0.0147(7) 0.0025(7)
S5 0.150(2) 0.0384(10) 0.0548(12) 0.0214(13) 0.0582(14) 0.0129(9)
S6 0.0590(13) 0.0379(10) 0.149(2) 0.0005(9) 0.0543(15) 0.0118(12)
O1 0.044(2) 0.030(2) 0.040(2) 0.0066(19) 0.0134(19) 0.0021(18)
O2 0.068(3) 0.035(2) 0.051(3) 0.010(2) 0.019(2) -0.006(2)
N1 0.043(3) 0.025(2) 0.034(3) 0.005(2) 0.009(2) 0.003(2)
N2 0.058(4) 0.032(3) 0.057(3) 0.003(3) 0.032(3) -0.003(3)
C1 0.041(3) 0.025(3) 0.039(3) 0.003(3) 0.004(3) 0.004(2)
C2 0.046(4) 0.038(3) 0.036(3) 0.015(3) 0.003(3) 0.008(3)
C3 0.048(4) 0.053(4) 0.044(4) 0.010(3) 0.003(3) 0.018(3)
C4 0.044(4) 0.049(4) 0.059(4) -0.003(3) -0.000(3) 0.016(3)
C5 0.058(5) 0.041(4) 0.052(4) -0.008(3) -0.008(4) 0.007(3)
C6 0.058(4) 0.032(3) 0.040(4) -0.001(3) 0.006(3) 0.001(3)
C7 0.049(4) 0.025(3) 0.032(3) 0.002(3) 0.009(3) 0.004(2)
C8 0.053(4) 0.037(3) 0.040(4) 0.005(3) 0.010(3) 0.004(3)
C9 0.040(3) 0.022(3) 0.041(3) -0.001(3) 0.012(3) 0.003(2)
C10 0.039(3) 0.025(3) 0.039(3) -0.000(3) 0.013(3) 0.001(3)
C11 0.038(3) 0.034(3) 0.049(4) 0.000(3) 0.015(3) -0.004(3)
C12 0.035(4) 0.049(4) 0.065(5) -0.006(3) 0.011(3) -0.005(4)
C13 0.039(4) 0.059(5) 0.064(5) -0.005(3) -0.005(3) -0.010(4)
C14 0.043(4) 0.060(4) 0.041(4) 0.008(3) -0.003(3) -0.003(3)
C15 0.037(3) 0.039(3) 0.036(3) 0.002(3) 0.007(3) -0.004(3)
C16 0.031(3) 0.035(3) 0.040(3) 0.004(3) 0.010(3) -0.007(3)
C17 0.039(3) 0.023(3) 0.037(3) 0.002(2) 0.008(3) -0.003(2)
C18 0.030(3) 0.030(3) 0.026(3) 0.002(2) 0.007(2) 0.001(2)
C19 0.034(3) 0.042(4) 0.024(3) -0.005(3) 0.003(2) 0.006(3)
C20 0.035(3) 0.024(3) 0.029(3) 0.007(2) 0.009(2) 0.003(2)
C21 0.028(3) 0.036(3) 0.030(3) 0.005(2) 0.007(2) -0.000(3)
C22 0.040(3) 0.023(3) 0.037(3) 0.008(3) 0.009(3) 0.003(2)
C23 0.039(3) 0.032(3) 0.039(3) 0.003(3) 0.007(3) 0.007(3)
C24 0.059(5) 0.056(4) 0.046(4) 0.006(4) 0.016(3) 0.020(3)
C25 0.087(6) 0.088(6) 0.056(5) 0.034(5) 0.006(5) 0.039(5)
C26 0.065(5) 0.096(7) 0.071(5) 0.044(5) 0.018(4) 0.038(5)
C27 0.055(4) 0.074(5) 0.052(4) 0.030(4) 0.018(4) 0.025(4)
C28 0.049(4) 0.035(3) 0.037(3) -0.006(3) 0.010(3) -0.002(3)
C29 0.051(4) 0.027(3) 0.033(3) 0.002(3) 0.010(3) 0.000(2)
C30 0.038(3) 0.028(3) 0.036(3) 0.001(3) 0.007(3) 0.002(2)
C31 0.033(3) 0.021(3) 0.037(3) 0.005(2) 0.011(3) -0.003(2)
C32 0.038(3) 0.027(3) 0.036(3) -0.001(3) 0.010(3) -0.007(2)
C33 0.040(4) 0.034(3) 0.049(4) 0.005(3) 0.003(3) -0.009(3)
C34 0.037(4) 0.061(5) 0.071(5) 0.007(3) 0.000(4) -0.028(4)
C35 0.041(4) 0.058(5) 0.072(5) -0.013(4) 0.023(4) -0.028(4)
C36 0.056(5) 0.041(4) 0.055(4) -0.019(3) 0.021(4) -0.006(3)
C37 0.043(4) 0.037(3) 0.045(4) -0.003(3) 0.011(3) -0.003(3)
C38 0.097(6) 0.029(3) 0.049(4) 0.016(4) 0.042(4) 0.007(3)
C39 0.093(6) 0.027(3) 0.029(3) 0.013(4) 0.015(4) 0.000(3)
C40 0.120(7) 0.027(3) 0.035(4) 0.011(4) 0.009(4) -0.005(3)
C41 0.122(8) 0.033(4) 0.041(4) 0.002(4) -0.011(5) -0.004(3)
C42 0.150(10) 0.042(4) 0.067(6) -0.000(5) -0.029(6) -0.004(4)
C43 0.207(14) 0.039(5) 0.043(5) 0.008(7) -0.037(7) 0.000(4)
C44 0.221(14) 0.041(5) 0.037(5) 0.021(7) 0.019(7) -0.001(4)
C45 0.150(9) 0.024(3) 0.037(4) 0.012(4) 0.016(5) 0.000(3)
C46 0.078(5) 0.026(3) 0.067(5) 0.007(3) 0.048(5) 0.006(3)
C47 0.047(4) 0.025(3) 0.081(5) 0.006(3) 0.036(4) -0.006(3)
C48 0.087(6) 0.032(4) 0.115(7) 0.006(4) 0.072(6) 0.017(4)
C49 0.036(4) 0.041(4) 0.071(5) 0.007(3) 0.020(3) -0.016(4)
C50 0.039(4) 0.043(4) 0.065(5) 0.002(3) 0.014(3) -0.004(3)
C51 0.049(4) 0.055(4) 0.072(5) 0.010(4) 0.011(4) 0.001(4)
C52 0.050(5) 0.074(6) 0.091(7) 0.023(4) 0.009(5) -0.013(5)
C53 0.041(4) 0.081(6) 0.088(6) 0.016(4) -0.004(4) -0.019(5)
C54 0.043(4) 0.050(4) 0.099(7) 0.007(4) 0.022(4) -0.017(5)
C55 0.056(4) 0.063(5) 0.056(4) 0.006(4) 0.015(4) 0.002(4)
C56 0.089(6) 0.042(4) 0.109(7) -0.001(4) 0.041(6) -0.001(5)

loop_
_atom_type_symbol
_atom_type_description
_atom_type_scat_dispersion_real
_atom_type_scat_dispersion_imag
_atom_type_scat_source
C C 0.0033 0.0016
;
International Tables for Crystallography
(Vol. C, Tables 4.2.6.8 and 6.1.1.4)
;
H H 0.0000 0.0000
;
International Tables for Crystallography
(Vol. C, Table 6.1.1.4)
;
O O 0.0106 0.0060
;
International Tables for Crystallography
(Vol. C, Tables 4.2.6.8 and 6.1.1.4)
;
N N 0.0061 0.0033
;
International Tables for Crystallography
(Vol. C, Tables 4.2.6.8 and 6.1.1.4)
;
S S 0.1246 0.1234
;
International Tables for Crystallography
(Vol. C, Tables 4.2.6.8 and 6.1.1.4)
;
Cl Cl 0.1484 0.1585
;
International Tables for Crystallography
(Vol. C, Tables 4.2.6.8 and 6.1.1.4)
;

loop_
_geom_angle_atom_site_label_1
_geom_angle_atom_site_label_2
_geom_angle_atom_site_label_3
_geom_angle
_geom_angle_publ_flag
C7 S1 C8 89.6(3) yes
C10 S2 C11 91.5(3) yes
C19 S3 C20 94.1(3) yes
C28 S4 C31 93.6(3) yes
C38 S5 C45 92.1(4) yes
C47 S6 C48 89.8(4) yes
C7 N1 C9 110.8(5) yes
C46 N2 C47 111.9(6) yes
C2 C1 C6 119.3(6) yes
C2 C1 C7 118.7(5) yes
C6 C1 C7 122.0(6) yes
C1 C2 C3 119.4(6) yes
C2 C3 C4 120.3(6) yes
C3 C4 C5 120.1(7) yes
C4 C5 C6 119.9(6) yes
C1 C6 C5 121.0(6) yes
S1 C7 N1 114.7(5) yes
S1 C7 C1 121.1(4) yes
N1 C7 C1 124.2(5) yes
S1 C8 C9 110.1(5) yes
N1 C9 C8 114.8(5) yes
N1 C9 C10 119.8(5) yes
C8 C9 C10 125.5(6) yes
S2 C10 C9 119.0(4) yes
S2 C10 C17 113.0(4) yes
C9 C10 C17 128.0(5) yes
S2 C11 C12 127.3(5) yes
S2 C11 C16 111.7(4) yes
C12 C11 C16 121.0(6) yes
C11 C12 C13 118.4(6) yes
C12 C13 C14 121.1(6) yes
C13 C14 C15 121.2(6) yes
C14 C15 C16 118.9(6) yes
C11 C16 C15 119.4(5) yes
C11 C16 C17 111.9(5) yes
C15 C16 C17 128.7(5) yes
C10 C17 C16 112.0(5) yes
C10 C17 C18 126.4(5) yes
C16 C17 C18 121.6(5) yes
C17 C18 C19 121.1(5) yes
C17 C18 C21 125.6(5) yes
C19 C18 C21 113.2(5) yes
S3 C19 O1 123.3(5) yes
S3 C19 C18 109.6(4) yes
O1 C19 C18 127.0(5) yes
S3 C20 C21 104.2(4) yes
S3 C20 C22 108.9(4) yes
S3 C20 C31 109.3(4) yes
C21 C20 C22 112.4(5) yes
C21 C20 C31 108.1(4) yes
C22 C20 C31 113.5(4) yes
C18 C21 C20 118.4(5) yes
C20 C22 C23 121.3(5) yes
C20 C22 C27 120.4(6) yes
C23 C22 C27 118.3(6) yes
C22 C23 C24 120.5(6) yes
C23 C24 C25 119.7(7) yes
C24 C25 C26 120.4(8) yes
C25 C26 C27 119.7(8) yes
C22 C27 C26 121.3(7) yes
S4 C28 O2 122.4(5) yes
S4 C28 C29 109.4(4) yes
O2 C28 C29 128.2(6) yes
C28 C29 C30 113.2(5) yes
C28 C29 C39 120.6(6) yes
C30 C29 C39 126.2(6) yes
C29 C30 C31 119.0(5) yes
S4 C31 C20 108.3(4) yes
S4 C31 C30 104.4(4) yes
S4 C31 C32 109.9(4) yes
C20 C31 C30 108.3(4) yes
C20 C31 C32 112.8(5) yes
C30 C31 C32 112.7(5) yes
C31 C32 C33 120.3(5) yes
C31 C32 C37 120.7(5) yes
C33 C32 C37 118.9(6) yes
C32 C33 C34 120.3(6) yes
C33 C34 C35 119.5(6) yes
C34 C35 C36 120.5(7) yes
C35 C36 C37 121.0(7) yes
C32 C37 C36 119.6(6) yes
S5 C38 C39 111.4(6) yes
S5 C38 C46 120.1(6) yes
C39 C38 C46 128.4(7) yes
C29 C39 C38 123.9(6) yes
C29 C39 C40 122.2(7) yes
C38 C39 C40 113.9(6) yes
C39 C40 C41 129.1(7) yes
C39 C40 C45 111.3(8) yes
C41 C40 C45 119.6(7) yes
C40 C41 C42 118.6(8) yes
C41 C42 C43 122.3(11) yes
C42 C43 C44 119.7(10) yes
C43 C44 C45 119.5(9) yes
S5 C45 C40 111.3(6) yes
S5 C45 C44 128.4(8) yes
C40 C45 C44 120.3(10) yes
N2 C46 C38 118.9(7) yes
N2 C46 C48 112.0(7) yes
C38 C46 C48 129.0(7) yes
S6 C47 N2 113.9(5) yes
S6 C47 C49 123.8(5) yes
N2 C47 C49 122.3(6) yes
S6 C48 C46 112.4(6) yes
C47 C49 C50 119.9(6) yes
C47 C49 C54 122.3(6) yes
C50 C49 C54 117.7(7) yes
C49 C50 C51 121.6(7) yes
C50 C51 C52 119.2(7) yes
C51 C52 C53 120.2(9) yes
C52 C53 C54 120.4(8) yes
C49 C54 C53 120.9(7) yes
Cl1 C55 Cl2 110.7(4) yes
Cl1 C55 Cl3 110.9(4) yes
Cl2 C55 Cl3 109.1(4) yes
Cl4 C56 Cl5 112.1(6) yes
Cl4 C56 Cl6 111.6(6) yes
Cl5 C56 Cl6 108.3(7) yes
C1 C2 H2 120.266 no
C3 C2 H2 120.288 no
C2 C3 H3 119.855 no
C4 C3 H3 119.869 no
C3 C4 H4 119.957 no
C5 C4 H4 119.957 no
C4 C5 H5 120.059 no
C6 C5 H5 120.046 no
C1 C6 H6 119.498 no
C5 C6 H6 119.511 no
S1 C8 H8 124.953 no
C9 C8 H8 124.973 no
C11 C12 H12 120.787 no
C13 C12 H12 120.794 no
C12 C13 H13 119.443 no
C14 C13 H13 119.471 no
C13 C14 H14 119.413 no
C15 C14 H14 119.423 no
C14 C15 H15 120.518 no
C16 C15 H15 120.541 no
C18 C21 H21 120.796 no
C20 C21 H21 120.797 no
C22 C23 H23 119.747 no
C24 C23 H23 119.720 no
C23 C24 H24 120.144 no
C25 C24 H24 120.151 no
C24 C25 H25 119.802 no
C26 C25 H25 119.806 no
C25 C26 H26 120.163 no
C27 C26 H26 120.165 no
C22 C27 H27 119.338 no
C26 C27 H27 119.334 no
C29 C30 H30 120.526 no
C31 C30 H30 120.520 no
C32 C33 H33 119.831 no
C34 C33 H33 119.824 no
C33 C34 H34 120.242 no
C35 C34 H34 120.245 no
C34 C35 H35 119.729 no
C36 C35 H35 119.722 no
C35 C36 H36 119.476 no
C37 C36 H36 119.492 no
C32 C37 H37 120.175 no
C36 C37 H37 120.185 no
C40 C41 H41 120.681 no
C42 C41 H41 120.683 no
C41 C42 H42 118.883 no
C43 C42 H42 118.859 no
C42 C43 H43 120.165 no
C44 C43 H43 120.165 no
C43 C44 H44 120.259 no
C45 C44 H44 120.260 no
S6 C48 H48 123.810 no
C46 C48 H48 123.790 no
C49 C50 H50 119.191 no
C51 C50 H50 119.202 no
C50 C51 H51 120.392 no
C52 C51 H51 120.408 no
C51 C52 H52 119.913 no
C53 C52 H52 119.913 no
C52 C53 H53 119.817 no
C54 C53 H53 119.813 no
C49 C54 H54 119.537 no
C53 C54 H54 119.544 no
Cl1 C55 H55 108.707 no
Cl2 C55 H55 108.691 no
Cl3 C55 H55 108.696 no
Cl4 C56 H56 108.224 no
Cl5 C56 H56 108.227 no
Cl6 C56 H56 108.232 no

loop_
_geom_bond_atom_site_label_1
_geom_bond_atom_site_label_2
_geom_bond_distance
_geom_bond_publ_flag
Cl1 C55 1.754(8) yes
Cl2 C55 1.750(8) yes
Cl3 C55 1.768(8) yes
Cl4 C56 1.726(10) yes
Cl5 C56 1.661(11) yes
Cl6 C56 1.654(10) yes
S1 C7 1.730(6) yes
S1 C8 1.701(7) yes
S2 C10 1.743(6) yes
S2 C11 1.734(7) yes
S3 C19 1.759(6) yes
S3 C20 1.847(6) yes
S4 C28 1.780(7) yes
S4 C31 1.839(6) yes
S5 C38 1.741(7) yes
S5 C45 1.729(11) yes
S6 C47 1.725(7) yes
S6 C48 1.652(9) yes
O1 C19 1.200(7) yes
O2 C28 1.196(8) yes
N1 C7 1.302(7) yes
N1 C9 1.378(8) yes
N2 C46 1.377(9) yes
N2 C47 1.302(9) yes
C1 C2 1.396(9) yes
C1 C6 1.377(9) yes
C1 C7 1.485(9) yes
C2 C3 1.390(9) yes
C3 C4 1.383(10) yes
C4 C5 1.372(11) yes
C5 C6 1.381(10) yes
C8 C9 1.378(9) yes
C9 C10 1.458(8) yes
C10 C17 1.366(8) yes
C11 C12 1.409(9) yes
C11 C16 1.405(9) yes
C12 C13 1.354(11) yes
C13 C14 1.400(10) yes
C14 C15 1.379(9) yes
C15 C16 1.391(8) yes
C16 C17 1.455(8) yes
C17 C18 1.469(8) yes
C18 C19 1.501(8) yes
C18 C21 1.330(8) yes
C20 C21 1.507(8) yes
C20 C22 1.520(8) yes
C20 C31 1.598(8) yes
C22 C23 1.378(9) yes
C22 C27 1.404(9) yes
C23 C24 1.398(9) yes
C24 C25 1.383(12) yes
C25 C26 1.375(13) yes
C26 C27 1.372(11) yes
C28 C29 1.488(8) yes
C29 C30 1.325(9) yes
C29 C39 1.481(9) yes
C30 C31 1.499(8) yes
C31 C32 1.533(8) yes
C32 C33 1.386(8) yes
C32 C37 1.393(8) yes
C33 C34 1.396(9) yes
C34 C35 1.376(11) yes
C35 C36 1.349(10) yes
C36 C37 1.390(10) yes
C38 C39 1.376(12) yes
C38 C46 1.447(12) yes
C39 C40 1.423(11) yes
C40 C41 1.394(14) yes
C40 C45 1.423(11) yes
C41 C42 1.378(12) yes
C42 C43 1.379(14) yes
C43 C44 1.40(2) yes
C44 C45 1.377(14) yes
C46 C48 1.390(12) yes
C47 C49 1.461(10) yes
C49 C50 1.385(10) yes
C49 C54 1.410(11) yes
C50 C51 1.379(11) yes
C51 C52 1.395(12) yes
C52 C53 1.371(13) yes
C53 C54 1.368(13) yes
C2 H2 0.950 no
C3 H3 0.950 no
C4 H4 0.950 no
C5 H5 0.950 no
C6 H6 0.950 no
C8 H8 0.950 no
C12 H12 0.950 no
C13 H13 0.950 no
C14 H14 0.950 no
C15 H15 0.950 no
C21 H21 0.950 no
C23 H23 0.950 no
C24 H24 0.950 no
C25 H25 0.950 no
C26 H26 0.950 no
C27 H27 0.950 no
C30 H30 0.950 no
C33 H33 0.950 no
C34 H34 0.950 no
C35 H35 0.950 no
C36 H36 0.950 no
C37 H37 0.950 no
C41 H41 0.950 no
C42 H42 0.950 no
C43 H43 0.950 no
C44 H44 0.950 no
C48 H48 0.950 no
C50 H50 0.950 no
C51 H51 0.950 no
C52 H52 0.950 no
C53 H53 0.950 no
C54 H54 0.950 no
C55 H55 1.000 no
C56 H56 1.000 no

loop_
_geom_contact_atom_site_label_1
_geom_contact_atom_site_label_2
_geom_contact_distance
_geom_contact_publ_flag
_geom_contact_site_symmetry_2
S1 C6 3.161(7) no .
S2 C8 3.144(7) no .
S3 C23 3.065(6) no .
S3 C30 3.303(6) no .
S3 C32 3.128(6) no .
S3 C33 3.287(6) no .
S4 C21 3.278(6) no .
S4 C22 3.111(6) no .
S4 C27 3.377(7) no .
S4 C37 3.048(7) no .
S5 C48 3.242(9) no .
S6 C54 3.269(9) no .
O1 N1 3.207(6) no .
O1 C10 3.556(7) no .
O1 C17 3.000(7) no .
O1 C21 3.505(7) no .
O2 N2 3.061(7) no .
O2 C30 3.492(7) no .
O2 C38 3.518(8) no .
O2 C39 3.004(8) no .
N1 C2 2.914(8) no .
N1 C17 3.003(7) no .
N1 C18 2.936(7) no .
N1 C19 3.009(7) no .
N1 C30 3.537(7) no .
N2 C21 3.386(8) no .
N2 C28 2.869(9) no .
N2 C29 2.877(9) no .
N2 C39 2.991(9) no .
N2 C50 2.906(9) no .
C1 C4 2.774(9) no .
C2 C5 2.772(9) no .
C3 C6 2.754(10) no .
C7 C10 3.570(8) no .
C9 C18 3.137(8) no .
C10 C19 3.387(8) no .
C10 C21 3.523(8) no .
C10 C48 3.576(11) no .
C11 C14 2.748(9) no .
C12 C15 2.813(9) no .
C13 C16 2.777(9) no .
C14 C54 3.503(11) no .
C15 C18 3.100(8) no .
C15 C21 3.535(8) no .
C15 C54 3.354(10) no .
C16 C21 3.307(8) no .
C18 C22 3.479(8) no .
C18 C30 3.363(8) no .
C18 C31 3.517(8) no .
C20 C29 3.499(8) no .
C20 C33 3.461(8) no .
C20 C37 3.397(8) no .
C21 C27 2.858(9) no .
C21 C29 3.332(8) no .
C21 C30 2.704(8) no .
C22 C25 2.784(10) no .
C22 C32 3.236(8) no .
C22 C37 3.415(8) no .
C23 C26 2.772(11) no .
C23 C31 3.346(8) no .
C23 C32 3.348(8) no .
C23 C37 3.136(8) no .
C24 C27 2.754(11) no .
C27 C31 3.530(9) no .
C28 C38 3.338(10) no .
C28 C46 3.560(10) no .
C29 C32 3.507(9) no .
C29 C41 3.096(10) no .
C29 C46 3.103(10) no .
C30 C33 2.891(9) no .
C30 C38 3.513(10) no .
C30 C40 3.296(9) no .
C30 C41 3.534(9) no .
C32 C35 2.774(10) no .
C33 C36 2.750(9) no .
C34 C37 2.765(10) no .
C38 C47 3.562(11) no .
C40 C43 2.783(13) no .
C41 C44 2.807(13) no .
C42 C45 2.759(16) no .
C49 C52 2.786(12) no .
C50 C53 2.757(11) no .
C51 C54 2.765(11) no .
Cl1 O1 3.559(5) no 1_565
Cl1 C43 3.535(9) no 2_755
Cl3 Cl4 3.279(5) no .
Cl3 C36 3.567(8) no 3_765
Cl4 Cl3 3.279(5) no .
Cl4 O1 3.436(5) no 1_565
Cl4 C55 3.529(9) no .
Cl5 C48 3.576(12) no 2_655
O1 Cl1 3.559(5) no 1_545
O1 Cl4 3.436(5) no 1_545
O1 C55 3.154(9) no 1_545
O1 C56 3.106(10) no 1_545
O2 C48 3.121(9) no 2_655
N2 C8 3.501(9) no 2_655
C3 C41 3.526(10) no 2_745
C8 N2 3.501(9) no 2_645
C12 C24 3.576(10) no 3_655
C13 C23 3.469(9) no 3_655
C13 C24 3.488(10) no 3_655
C15 C15 3.546(9) no 3_655
C23 C13 3.469(9) no 3_655
C24 C12 3.576(10) no 3_655
C24 C13 3.488(10) no 3_655
C35 C53 3.586(12) no 1_655
C35 C54 3.588(11) no 1_655
C36 Cl3 3.567(8) no 3_765
C36 C43 3.495(12) no 2_755
C41 C3 3.526(10) no 2_755
C43 Cl1 3.535(9) no 2_745
C43 C36 3.495(12) no 2_745
C48 Cl5 3.576(12) no 2_645
C48 O2 3.121(9) no 2_645
C53 C35 3.586(12) no 1_455
C54 C35 3.588(11) no 1_455
C55 Cl4 3.529(9) no .
C55 O1 3.154(9) no 1_565
C56 O1 3.106(10) no 1_565
S1 H6 2.7771 no .
S2 H8 2.8626 no .
S2 H12 3.0004 no .
S3 H2 3.1543 no .
S3 H21 3.5746 no .
S3 H23 2.7412 no .
S3 H30 3.0600 no .
S3 H33 3.1241 no .
S4 H21 3.0284 no .
S4 H27 3.2569 no .
S4 H30 3.5644 no .
S4 H37 2.6781 no .
S4 H50 3.2015 no .
S5 H44 2.9777 no .
S5 H48 2.9880 no .
S6 H54 2.9412 no .
O1 H2 3.1245 no .
O2 H50 2.8855 no .
N1 H2 2.6290 no .
N1 H8 3.2200 no .
N1 H30 2.8332 no .
N2 H21 2.6373 no .
N2 H48 3.1929 no .
N2 H50 2.6489 no .
C1 H3 3.2652 no .
C1 H5 3.2549 no .
C1 H30 3.1168 no .
C2 H4 3.2616 no .
C2 H6 3.2514 no .
C2 H30 3.0457 no .
C2 H33 2.9928 no .
C3 H5 3.2454 no .
C3 H33 2.9601 no .
C4 H2 3.2625 no .
C4 H6 3.2371 no .
C5 H3 3.2428 no .
C6 H2 3.2531 no .
C6 H4 3.2411 no .
C7 H2 2.6336 no .
C7 H6 2.6664 no .
C7 H8 3.3593 no .
C7 H30 3.1349 no .
C8 H48 3.4848 no .
C10 H8 2.7983 no .
C11 H13 3.2370 no .
C11 H15 3.2773 no .
C11 H54 3.4545 no .
C12 H14 3.2452 no .
C12 H54 3.4438 no .
C13 H15 3.2797 no .
C13 H54 3.1675 no .
C14 H12 3.2606 no .
C14 H53 3.4439 no .
C14 H54 2.9137 no .
C15 H13 3.2699 no .
C15 H21 3.4806 no .
C15 H54 2.9455 no .
C16 H12 3.3078 no .
C16 H14 3.2447 no .
C16 H21 3.2890 no .
C16 H54 3.2194 no .
C17 H15 2.8027 no .
C17 H21 2.6989 no .
C18 H15 2.8532 no .
C18 H27 3.5617 no .
C18 H30 3.2556 no .
C19 H2 3.0943 no .
C19 H21 3.2590 no .
C19 H30 3.3806 no .
C20 H23 2.6803 no .
C20 H27 2.6828 no .
C20 H30 2.8261 no .
C20 H33 3.5100 no .
C20 H37 3.4090 no .
C21 H15 3.0859 no .
C21 H27 2.5121 no .
C21 H30 2.9668 no .
C22 H21 2.8819 no .
C22 H24 3.2656 no .
C22 H26 3.2764 no .
C22 H37 3.1076 no .
C23 H25 3.2634 no .
C23 H27 3.2450 no .
C23 H37 2.8889 no .
C24 H26 3.2513 no .
C24 H37 3.5698 no .
C25 H23 3.2605 no .
C25 H27 3.2301 no .
C26 H24 3.2501 no .
C27 H15 3.5194 no .
C27 H21 2.8231 no .
C27 H23 3.2515 no .
C27 H25 3.2328 no .
C28 H21 3.3221 no .
C28 H30 3.2410 no .
C28 H50 3.0610 no .
C29 H21 3.1992 no .
C29 H41 2.8558 no .
C30 H21 2.9469 no .
C30 H33 2.5666 no .
C30 H41 3.0899 no .
C31 H21 2.8215 no .
C31 H23 3.3095 no .
C31 H27 3.5948 no .
C31 H33 2.6800 no .
C31 H37 2.7004 no .
C32 H23 2.9553 no .
C32 H30 2.8705 no .
C32 H34 3.2705 no .
C32 H36 3.2611 no .
C33 H30 2.8162 no .
C33 H35 3.2539 no .
C33 H37 3.2548 no .
C34 H36 3.2216 no .
C35 H33 3.2516 no .
C35 H37 3.2365 no .
C36 H23 3.4279 no .
C36 H34 3.2224 no .
C37 H23 2.7907 no .
C37 H33 3.2537 no .
C37 H35 3.2395 no .
C38 H48 2.8490 no .
C39 H30 2.7081 no .
C39 H41 2.7907 no .
C40 H30 3.2531 no .
C40 H42 3.2404 no .
C40 H44 3.2900 no .
C41 H6 3.5566 no .
C41 H30 3.4363 no .
C41 H43 3.2662 no .
C42 H6 3.3889 no .
C42 H44 3.2601 no .
C43 H6 3.2812 no .
C43 H41 3.2695 no .
C44 H6 3.3477 no .
C44 H42 3.2541 no .
C45 H6 3.5254 no .
C45 H41 3.3000 no .
C45 H43 3.2557 no .
C47 H21 2.8501 no .
C47 H48 3.3243 no .
C47 H50 2.6139 no .
C47 H54 2.6914 no .
C48 H8 3.5645 no .
C49 H21 2.8762 no .
C49 H27 3.2983 no .
C49 H51 3.2681 no .
C49 H53 3.2732 no .
C50 H21 3.1836 no .
C50 H27 3.0464 no .
C50 H52 3.2512 no .
C50 H54 3.2519 no .
C51 H26 3.5122 no .
C51 H27 2.9695 no .
C51 H53 3.2559 no .
C52 H26 3.1534 no .
C52 H27 3.1547 no .
C52 H50 3.2493 no .
C52 H54 3.2310 no .
C53 H27 3.3877 no .
C53 H51 3.2558 no .
C54 H15 3.4997 no .
C54 H21 3.4959 no .
C54 H27 3.4561 no .
C54 H50 3.2535 no .
C54 H52 3.2327 no .
H2 H3 2.3422 no .
H2 H30 2.9477 no .
H2 H33 3.0405 no .
H3 H4 2.3304 no .
H3 H33 2.9841 no .
H3 H34 3.2207 no .
H4 H5 2.3225 no .
H5 H6 2.3244 no .
H5 H42 3.4764 no .
H8 H48 3.0849 no .
H12 H13 2.3070 no .
H13 H14 2.3345 no .
H14 H15 2.3283 no .
H14 H53 3.1490 no .
H14 H54 3.2992 no .
H15 H21 3.1310 no .
H15 H27 3.1148 no .
H15 H54 3.3406 no .
H21 H27 2.2029 no .
H21 H30 3.4036 no .
H21 H50 3.3291 no .
H23 H24 2.3463 no .
H23 H37 2.8257 no .
H24 H25 2.3322 no .
H25 H26 2.3250 no .
H26 H27 2.3152 no .
H26 H51 3.5782 no .
H26 H52 2.9676 no .
H27 H50 3.4753 no .
H27 H51 3.3538 no .
H30 H33 2.2076 no .
H30 H41 3.0820 no .
H33 H34 2.3471 no .
H33 H41 3.3797 no .
H34 H35 2.3262 no .
H35 H36 2.2871 no .
H36 H37 2.3350 no .
H41 H42 2.3221 no .
H42 H43 2.3152 no .
H43 H44 2.3544 no .
H50 H51 2.3231 no .
H51 H52 2.3499 no .
H52 H53 2.3175 no .
H53 H54 2.3090 no .
Cl1 H2 3.3058 no 1_565
Cl1 H3 3.4051 no 1_565
Cl1 H12 3.1916 no 1_665
Cl1 H13 3.0180 no 1_665
Cl1 H24 3.4048 no 3_765
Cl1 H42 3.5029 no 2_755
Cl1 H43 3.2068 no 2_755
Cl2 H13 3.1754 no 3_665
Cl2 H23 3.2155 no 3_765
Cl2 H53 3.1016 no 3_665
Cl3 H23 3.0978 no 3_765
Cl3 H24 2.9789 no 3_765
Cl3 H36 3.3836 no 3_765
Cl3 H43 3.1425 no 2_755
Cl3 H53 3.2686 no 3_665
Cl4 H37 3.1675 no .
Cl4 H42 3.5733 no 2_755
Cl4 H43 3.5048 no 2_755
Cl4 H55 2.9771 no .
Cl5 H4 3.4317 no 2_755
Cl5 H5 3.3260 no 2_755
Cl5 H48 3.2121 no 2_655
Cl6 H25 3.5137 no 3_665
Cl6 H26 3.1577 no 3_665
Cl6 H51 3.0410 no .
S1 H34 3.3797 no 2_745
S3 H13 3.5310 no 3_655
S3 H14 3.4026 no 3_655
S4 H5 3.2644 no 2_755
S5 H50 3.2832 no 2_645
S6 H4 3.0287 no 1_455
S6 H34 3.2261 no 1_455
O1 H14 2.9440 no 3_655
O1 H55 2.2668 no 1_545
O1 H56 2.2363 no 1_545
O2 H4 2.9272 no 2_755
O2 H8 3.0010 no 2_655
O2 H48 2.2512 no 2_655
N1 H56 2.9745 no 1_545
N2 H8 2.7343 no 2_655
C1 H41 3.5336 no 2_745
C2 H41 3.4376 no 2_745
C2 H42 3.1719 no 2_745
C3 H41 3.2269 no 2_745
C3 H42 3.5230 no 2_745
C4 H41 3.1172 no 2_745
C5 H41 3.2031 no 2_745
C6 H41 3.4136 no 2_745
C9 H56 3.0407 no 1_545
C10 H56 3.0497 no 1_545
C14 H15 3.1183 no 3_655
C15 H14 3.5358 no 3_655
C15 H15 2.9645 no 3_655
C17 H56 3.3349 no 1_545
C18 H14 3.4077 no 3_655
C19 H14 2.8828 no 3_655
C19 H55 3.1960 no 1_545
C19 H56 3.1211 no 1_545
C22 H13 3.5321 no 3_655
C23 H13 3.0061 no 3_655
C24 H12 3.3800 no 3_655
C24 H13 3.2204 no 3_655
C24 H44 3.2657 no 4_554
C25 H12 3.5976 no 3_655
C25 H44 3.1502 no 4_554
C25 H51 3.1466 no 3_665
C25 H52 3.2133 no 3_665
C26 H51 3.5361 no 3_665
C28 H4 3.3217 no 2_755
C28 H5 3.3546 no 2_755
C28 H48 3.4142 no 2_655
C32 H5 3.3026 no 2_755
C33 H6 3.4904 no 2_755
C34 H6 3.1146 no 2_755
C35 H6 2.9876 no 2_755
C35 H44 3.4022 no 2_755
C36 H6 3.2291 no 2_755
C36 H43 3.0663 no 2_755
C36 H44 3.4492 no 2_755
C37 H5 3.2164 no 2_755
C37 H6 3.5858 no 2_755
C38 H8 3.4365 no 2_655
C43 H12 3.5748 no 2_655
C43 H24 3.2476 no 4_555
C43 H36 2.9955 no 2_745
C44 H12 3.4271 no 2_655
C44 H24 3.1717 no 4_555
C44 H25 3.2005 no 4_555
C44 H35 3.3621 no 2_745
C44 H36 3.2626 no 2_745
C46 H8 2.9243 no 2_655
C47 H8 3.1536 no 2_655
C48 H4 3.5428 no 1_455
C48 H8 3.4713 no 2_655
C49 H34 3.5880 no 1_455
C49 H35 3.2765 no 1_455
C50 H35 3.4774 no 1_455
C51 H25 2.9709 no 3_665
C51 H35 3.4333 no 1_455
C51 H44 3.4653 no 2_655
C52 H25 3.2385 no 3_665
C52 H35 3.1385 no 1_455
C53 H35 2.8969 no 1_455
C54 H34 3.2914 no 1_455
C54 H35 2.9540 no 1_455
C55 H23 3.4710 no 3_765
C55 H53 3.0831 no 3_665
H2 Cl1 3.3058 no 1_545
H2 H42 3.1146 no 2_745
H3 Cl1 3.4051 no 1_545
H3 H12 3.3421 no 1_655
H4 Cl5 3.4317 no 2_745
H4 S6 3.0287 no 1_655
H4 O2 2.9272 no 2_745
H4 C28 3.3217 no 2_745
H4 C48 3.5428 no 1_655
H4 H41 3.5194 no 2_745
H4 H48 3.2833 no 1_655
H5 Cl5 3.3260 no 2_745
H5 S4 3.2644 no 2_745
H5 C28 3.3546 no 2_745
H5 C32 3.3026 no 2_745
H5 C37 3.2164 no 2_745
H5 H37 3.3513 no 2_745
H6 C33 3.4904 no 2_745
H6 C34 3.1146 no 2_745
H6 C35 2.9876 no 2_745
H6 C36 3.2291 no 2_745
H6 C37 3.5858 no 2_745
H6 H34 3.4744 no 2_745
H6 H35 3.2917 no 2_745
H8 O2 3.0010 no 2_645
H8 N2 2.7343 no 2_645
H8 C38 3.4365 no 2_645
H8 C46 2.9243 no 2_645
H8 C47 3.1536 no 2_645
H8 C48 3.4713 no 2_645
H8 H50 3.1863 no 2_645
H12 Cl1 3.1916 no 1_445
H12 C24 3.3800 no 3_655
H12 C25 3.5976 no 3_655
H12 C43 3.5748 no 2_645
H12 C44 3.4271 no 2_645
H12 H3 3.3421 no 1_455
H12 H24 3.2366 no 3_655
H13 Cl1 3.0180 no 1_445
H13 Cl2 3.1754 no 3_665
H13 S3 3.5310 no 3_655
H13 C22 3.5321 no 3_655
H13 C23 3.0061 no 3_655
H13 C24 3.2204 no 3_655
H13 H23 3.0482 no 3_655
H13 H24 3.4033 no 3_655
H14 S3 3.4026 no 3_655
H14 O1 2.9440 no 3_655
H14 C15 3.5358 no 3_655
H14 C18 3.4077 no 3_655
H14 C19 2.8828 no 3_655
H14 H15 2.8788 no 3_655
H14 H55 3.4301 no 3_665
H15 C14 3.1183 no 3_655
H15 C15 2.9645 no 3_655
H15 H14 2.8788 no 3_655
H15 H15 2.6088 no 3_655
H23 Cl2 3.2155 no 3_765
H23 Cl3 3.0978 no 3_765
H23 C55 3.4710 no 3_765
H23 H13 3.0482 no 3_655
H24 Cl1 3.4048 no 3_765
H24 Cl3 2.9789 no 3_765
H24 C43 3.2476 no 4_554
H24 C44 3.1717 no 4_554
H24 H12 3.2366 no 3_655
H24 H13 3.4033 no 3_655
H24 H36 3.5737 no 3_765
H24 H43 2.8527 no 4_554
H24 H44 2.7125 no 4_554
H25 Cl6 3.5137 no 3_665
H25 C44 3.2005 no 4_554
H25 C51 2.9709 no 3_665
H25 C52 3.2385 no 3_665
H25 H44 2.4663 no 4_554
H25 H51 2.3756 no 3_665
H25 H52 2.8955 no 3_665
H26 Cl6 3.1577 no 3_665
H26 H51 3.1793 no 3_665
H34 S1 3.3797 no 2_755
H34 S6 3.2261 no 1_655
H34 C49 3.5880 no 1_655
H34 C54 3.2914 no 1_655
H34 H6 3.4744 no 2_755
H34 H54 3.0708 no 1_655
H35 C44 3.3621 no 2_755
H35 C49 3.2765 no 1_655
H35 C50 3.4774 no 1_655
H35 C51 3.4333 no 1_655
H35 C52 3.1385 no 1_655
H35 C53 2.8969 no 1_655
H35 C54 2.9540 no 1_655
H35 H6 3.2917 no 2_755
H35 H44 2.8514 no 2_755
H35 H53 3.2654 no 1_655
H35 H54 3.3416 no 1_655
H36 Cl3 3.3836 no 3_765
H36 C43 2.9955 no 2_755
H36 C44 3.2626 no 2_755
H36 H24 3.5737 no 3_765
H36 H43 2.4204 no 2_755
H36 H44 2.9409 no 2_755
H37 Cl4 3.1675 no .
H37 H5 3.3513 no 2_755
H41 C1 3.5336 no 2_755
H41 C2 3.4376 no 2_755
H41 C3 3.2269 no 2_755
H41 C4 3.1172 no 2_755
H41 C5 3.2031 no 2_755
H41 C6 3.4136 no 2_755
H41 H4 3.5194 no 2_755
H42 Cl1 3.5029 no 2_745
H42 Cl4 3.5733 no 2_745
H42 C2 3.1719 no 2_755
H42 C3 3.5230 no 2_755
H42 H2 3.1146 no 2_755
H43 Cl1 3.2068 no 2_745
H43 Cl3 3.1425 no 2_745
H43 Cl4 3.5048 no 2_745
H43 C36 3.0663 no 2_745
H43 H24 2.8527 no 4_555
H43 H36 2.4204 no 2_745
H44 C24 3.2657 no 4_555
H44 C25 3.1502 no 4_555
H44 C35 3.4022 no 2_745
H44 C36 3.4492 no 2_745
H44 C51 3.4653 no 2_645
H44 H24 2.7125 no 4_555
H44 H25 2.4663 no 4_555
H44 H35 2.8514 no 2_745
H44 H36 2.9409 no 2_745
H44 H51 3.3615 no 2_645
H48 Cl5 3.2121 no 2_645
H48 O2 2.2512 no 2_645
H48 C28 3.4142 no 2_645
H48 H4 3.2833 no 1_455
H50 S5 3.2832 no 2_655
H50 H8 3.1863 no 2_655
H51 Cl6 3.0410 no .
H51 C25 3.1466 no 3_665
H51 C26 3.5361 no 3_665
H51 H25 2.3756 no 3_665
H51 H26 3.1793 no 3_665
H51 H44 3.3615 no 2_655
H52 C25 3.2133 no 3_665
H52 H25 2.8955 no 3_665
H53 Cl2 3.1016 no 3_665
H53 Cl3 3.2686 no 3_665
H53 C55 3.0831 no 3_665
H53 H35 3.2654 no 1_455
H53 H55 2.6669 no 3_665
H54 H34 3.0708 no 1_455
H54 H35 3.3416 no 1_455
H55 Cl4 2.9771 no .
H55 O1 2.2668 no 1_565
H55 C19 3.1960 no 1_565
H55 H14 3.4301 no 3_665
H55 H53 2.6669 no 3_665
H55 H56 3.4213 no .
H56 O1 2.2363 no 1_565
H56 N1 2.9745 no 1_565
H56 C9 3.0407 no 1_565
H56 C10 3.0497 no 1_565
H56 C17 3.3349 no 1_565
H56 C19 3.1211 no 1_565
H56 H55 3.4213 no .

loop_
_geom_torsion_atom_site_label_1
_geom_torsion_atom_site_label_2
_geom_torsion_atom_site_label_3
_geom_torsion_atom_site_label_4
_geom_torsion
_geom_torsion_publ_flag
C7 S1 C8 C9 0.9(4) no
C8 S1 C7 N1 -1.4(4) no
C8 S1 C7 C1 -179.5(4) no
C10 S2 C11 C12 -179.5(5) no
C10 S2 C11 C16 0.9(4) no
C11 S2 C10 C9 179.6(4) no
C11 S2 C10 C17 -0.1(4) no
C19 S3 C20 C21 5.3(3) no
C19 S3 C20 C22 -114.8(3) no
C19 S3 C20 C31 120.7(3) no
C20 S3 C19 O1 171.3(4) no
C20 S3 C19 C18 -6.3(3) no
C28 S4 C31 C20 120.1(3) no
C28 S4 C31 C30 4.9(3) no
C28 S4 C31 C32 -116.2(4) no
C31 S4 C28 O2 172.8(5) no
C31 S4 C28 C29 -6.5(4) no
C38 S5 C45 C40 -0.4(5) no
C38 S5 C45 C44 180.0(6) no
C45 S5 C38 C39 0.7(5) no
C45 S5 C38 C46 178.7(5) no
C47 S6 C48 C46 -0.5(6) no
C48 S6 C47 N2 0.2(5) no
C48 S6 C47 C49 -178.8(6) no
C7 N1 C9 C8 -0.8(6) no
C7 N1 C9 C10 -179.9(4) no
C9 N1 C7 S1 1.5(6) no
C9 N1 C7 C1 179.5(4) no
C46 N2 C47 S6 0.2(8) no
C46 N2 C47 C49 179.2(6) no
C47 N2 C46 C38 178.7(6) no
C47 N2 C46 C48 -0.6(8) no
C2 C1 C6 C5 0.1(8) no
C6 C1 C2 C3 -0.5(8) no
C2 C1 C7 S1 159.3(5) no
C2 C1 C7 N1 -18.5(8) no
C7 C1 C2 C3 179.0(4) no
C6 C1 C7 S1 -21.2(8) no
C6 C1 C7 N1 161.0(5) no
C7 C1 C6 C5 -179.3(5) no
C1 C2 C3 C4 -0.0(9) no
C2 C3 C4 C5 0.9(10) no
C3 C4 C5 C6 -1.3(10) no
C4 C5 C6 C1 0.8(9) no
S1 C8 C9 N1 -0.2(6) no
S1 C8 C9 C10 178.8(4) no
N1 C9 C10 S2 164.6(4) no
N1 C9 C10 C17 -15.7(8) no
C8 C9 C10 S2 -14.4(8) no
C8 C9 C10 C17 165.3(5) no
S2 C10 C17 C16 -0.6(6) no
S2 C10 C17 C18 179.2(4) no
C9 C10 C17 C16 179.6(5) no
C9 C10 C17 C18 -0.6(9) no
S2 C11 C12 C13 -179.5(4) no
S2 C11 C16 C15 178.9(4) no
S2 C11 C16 C17 -1.4(6) no
C12 C11 C16 C15 -0.7(9) no
C12 C11 C16 C17 178.9(5) no
C16 C11 C12 C13 0.1(9) no
C11 C12 C13 C14 0.8(10) no
C12 C13 C14 C15 -1.2(11) no
C13 C14 C15 C16 0.6(10) no
C14 C15 C16 C11 0.3(9) no
C14 C15 C16 C17 -179.3(6) no
C11 C16 C17 C10 1.3(7) no
C11 C16 C17 C18 -178.5(5) no
C15 C16 C17 C10 -179.1(5) no
C15 C16 C17 C18 1.1(9) no
C10 C17 C18 C19 75.1(7) no
C10 C17 C18 C21 -107.3(7) no
C16 C17 C18 C19 -105.1(6) no
C16 C17 C18 C21 72.5(7) no
C17 C18 C19 S3 -176.6(4) no
C17 C18 C19 O1 5.9(8) no
C17 C18 C21 C20 -179.1(4) no
C19 C18 C21 C20 -1.4(7) no
C21 C18 C19 S3 5.6(6) no
C21 C18 C19 O1 -171.9(5) no
S3 C20 C21 C18 -3.1(5) no
S3 C20 C22 C23 -41.8(6) no
S3 C20 C22 C27 137.9(4) no
S3 C20 C31 S4 172.8(3) no
S3 C20 C31 C30 -74.5(4) no
S3 C20 C31 C32 51.0(5) no
C21 C20 C22 C23 -156.7(4) no
C21 C20 C22 C27 23.0(7) no
C22 C20 C21 C18 114.6(5) no
C21 C20 C31 S4 -74.3(5) no
C21 C20 C31 C30 38.4(5) no
C21 C20 C31 C32 163.8(4) no
C31 C20 C21 C18 -119.3(5) no
C22 C20 C31 S4 51.1(5) no
C22 C20 C31 C30 163.8(4) no
C22 C20 C31 C32 -70.8(5) no
C31 C20 C22 C23 80.2(6) no
C31 C20 C22 C27 -100.1(5) no
C20 C22 C23 C24 179.0(4) no
C20 C22 C27 C26 -177.5(5) no
C23 C22 C27 C26 2.3(9) no
C27 C22 C23 C24 -0.7(8) no
C22 C23 C24 C25 -0.4(9) no
C23 C24 C25 C26 0.1(11) no
C24 C25 C26 C27 1.4(13) no
C25 C26 C27 C22 -2.6(13) no
S4 C28 C29 C30 6.4(6) no
S4 C28 C29 C39 -173.8(4) no
O2 C28 C29 C30 -172.8(6) no
O2 C28 C29 C39 7.0(10) no
C28 C29 C30 C31 -2.6(8) no
C28 C29 C39 C38 73.2(8) no
C28 C29 C39 C40 -109.3(7) no
C30 C29 C39 C38 -106.9(8) no
C30 C29 C39 C40 70.5(8) no
C39 C29 C30 C31 177.5(5) no
C29 C30 C31 S4 -2.2(6) no
C29 C30 C31 C20 -117.5(5) no
C29 C30 C31 C32 117.0(5) no
S4 C31 C32 C33 145.1(4) no
S4 C31 C32 C37 -35.4(6) no
C20 C31 C32 C33 -93.9(5) no
C20 C31 C32 C37 85.6(6) no
C30 C31 C32 C33 29.1(7) no
C30 C31 C32 C37 -151.4(4) no
C31 C32 C33 C34 -179.9(5) no
C31 C32 C37 C36 -179.4(5) no
C33 C32 C37 C36 0.1(8) no
C37 C32 C33 C34 0.6(8) no
C32 C33 C34 C35 -1.1(10) no
C33 C34 C35 C36 0.9(11) no
C34 C35 C36 C37 -0.2(11) no
C35 C36 C37 C32 -0.3(10) no
S5 C38 C39 C29 176.7(4) no
S5 C38 C39 C40 -0.9(7) no
S5 C38 C46 N2 165.3(5) no
S5 C38 C46 C48 -15.5(10) no
C39 C38 C46 N2 -17.1(11) no
C39 C38 C46 C48 162.1(7) no
C46 C38 C39 C29 -1.0(11) no
C46 C38 C39 C40 -178.7(6) no
C29 C39 C40 C41 3.7(11) no
C29 C39 C40 C45 -177.1(5) no
C38 C39 C40 C41 -178.6(6) no
C38 C39 C40 C45 0.6(8) no
C39 C40 C41 C42 178.7(6) no
C39 C40 C45 S5 -0.0(8) no
C39 C40 C45 C44 179.7(5) no
C41 C40 C45 S5 179.2(6) no
C41 C40 C45 C44 -1.1(10) no
C45 C40 C41 C42 -0.4(10) no
C40 C41 C42 C43 1.4(12) no
C41 C42 C43 C44 -0.9(14) no
C42 C43 C44 C45 -0.7(14) no
C43 C44 C45 S5 -178.8(7) no
C43 C44 C45 C40 1.6(13) no
N2 C46 C48 S6 0.7(9) no
C38 C46 C48 S6 -178.5(7) no
S6 C47 C49 C50 150.0(5) no
S6 C47 C49 C54 -33.0(9) no
N2 C47 C49 C50 -28.9(10) no
N2 C47 C49 C54 148.1(6) no
C47 C49 C50 C51 176.3(6) no
C47 C49 C54 C53 -176.3(6) no
C50 C49 C54 C53 0.8(10) no
C54 C49 C50 C51 -0.8(10) no
C49 C50 C51 C52 0.8(11) no
C50 C51 C52 C53 -0.6(12) no
C51 C52 C53 C54 0.6(13) no
C52 C53 C54 C49 -0.7(12) no
